data_1566368
loop_
_publ_author_name
'Rohde, Gregory T.'
'Xue, Genqiang'
'Que, Jr, Lawrence'

_publ_section_title
;
 Explorations of the nonheme high-valent iron-oxo landscape: crystal
 structure of a synthetic complex with an [FeIV2(\m-O)<sub>2</sub>]
 diamond core relevant to the chemistry of sMMOH.
;
_journal_issue 0
_journal_name_full 'Faraday discussions'
_journal_page_first 109
_journal_page_last 128
_journal_paper_doi 10.1039/d1fd00066g
_journal_volume 234
_journal_year 2022
_chemical_formula_moiety 'C54 H72 Fe2 N8 O8, 3(Cl O4), 2(C4 H7 N), 2(H2 O)'
_chemical_formula_sum 'C62 H90 Cl3 Fe2 N10 O22'
_chemical_formula_weight 1545.48
_space_group_crystal_system monoclinic
_space_group_IT_number 15
_space_group_name_Hall '-C 2yc'
_space_group_name_H-M_alt 'C 1 2/c 1'
_atom_sites_solution_hydrogens mixed
_audit_creation_method SHELXL-2014/7
_audit_update_record
;
2021-09-24 deposited with the CCDC.	2021-10-29 downloaded from the CCDC.
;
_cell_angle_alpha 90
_cell_angle_beta 105.110(3)
_cell_angle_gamma 90
_cell_formula_units_Z 4
_cell_length_a 27.9262(12)
_cell_length_b 11.1080(4)
_cell_length_c 22.8446(10)
_cell_measurement_reflns_used 3170
_cell_measurement_temperature 123(2)
_cell_measurement_theta_max 65.93
_cell_measurement_theta_min 3.28
_cell_volume 6841.5(5)
_computing_cell_refinement 'Bruker SAINT'
_computing_data_collection 'Bruker APEX2'
_computing_data_reduction 'Bruker SAINT'
_computing_molecular_graphics 'Bruker SHELXP'
_computing_structure_refinement 'SHELXL-2014/7 (Sheldrick, 2014)'
_computing_structure_solution 'SHELXS-97 (Sheldrick, 2008)'
_diffrn_ambient_temperature 123(2)
_diffrn_measured_fraction_theta_full 0.996
_diffrn_measured_fraction_theta_max 0.996
_diffrn_measurement_device_type 'Bruker Photon 100 CMOS'
_diffrn_measurement_method '\f and \w scans'
_diffrn_radiation_monochromator graphite
_diffrn_radiation_source 'fine-focus sealed tube'
_diffrn_radiation_type CuK\a
_diffrn_radiation_wavelength 1.54178
_diffrn_reflns_av_R_equivalents 0.0564
_diffrn_reflns_av_unetI/netI 0.0823
_diffrn_reflns_Laue_measured_fraction_full 0.996
_diffrn_reflns_Laue_measured_fraction_max 0.996
_diffrn_reflns_limit_h_max 32
_diffrn_reflns_limit_h_min -33
_diffrn_reflns_limit_k_max 6
_diffrn_reflns_limit_k_min -13
_diffrn_reflns_limit_l_max 26
_diffrn_reflns_limit_l_min -27
_diffrn_reflns_number 14758
_diffrn_reflns_point_group_measured_fraction_full 0.996
_diffrn_reflns_point_group_measured_fraction_max 0.996
_diffrn_reflns_theta_full 66.664
_diffrn_reflns_theta_max 66.664
_diffrn_reflns_theta_min 3.278
_exptl_absorpt_coefficient_mu 5.190
_exptl_absorpt_correction_T_max 0.7528
_exptl_absorpt_correction_T_min 0.6050
_exptl_absorpt_correction_type multi-scan
_exptl_absorpt_process_details 'SADABS, R. Blessing, 1995'
_exptl_crystal_colour green
_exptl_crystal_density_diffrn 1.500
_exptl_crystal_description block
_exptl_crystal_F_000 3244
_exptl_crystal_size_max 0.20
_exptl_crystal_size_mid 0.07
_exptl_crystal_size_min 0.05
_refine_diff_density_max 1.080
_refine_diff_density_min -0.690
_refine_diff_density_rms 0.110
_refine_ls_extinction_method none
_refine_ls_goodness_of_fit_ref 1.030
_refine_ls_hydrogen_treatment constr
_refine_ls_matrix_type full
_refine_ls_number_parameters 499
_refine_ls_number_reflns 6021
_refine_ls_number_restraints 68
_refine_ls_restrained_S_all 1.026
_refine_ls_R_factor_all 0.1486
_refine_ls_R_factor_gt 0.0870
_refine_ls_shift/su_max 0.000
_refine_ls_shift/su_mean 0.000
_refine_ls_structure_factor_coef Fsqd
_refine_ls_weighting_details 'w=1/[\s^2^(Fo^2^)+(0.1548P)^2^+6.3536P] where P=(Fo^2^+2Fc^2^)/3'
_refine_ls_weighting_scheme calc
_refine_ls_wR_factor_gt 0.2250
_refine_ls_wR_factor_ref 0.2707
_reflns_Friedel_coverage 0.000
_reflns_number_gt 3441
_reflns_number_total 6021
_reflns_threshold_expression 'I > 2\s(I)'
_cod_data_source_file d1fd00066g2.cif
_cod_data_source_block 13307_0m
_cod_depositor_comments 'Adding full bibliography for 1566366--1566368.cif.'
_cod_original_sg_symbol_H-M 'C 2/c'
_cod_database_code 1566368
_shelx_shelxl_version_number 2014/7
_shelx_space_group_comment
;
The symmetry employed for this shelxl refinement is uniquely defined
by the following loop, which should always be used as a source of
symmetry information in preference to the above space-group names.
They are only intended as comments.
;

loop_
_space_group_symop_operation_xyz
'x, y, z'
'-x, y, -z+1/2'
'x+1/2, y+1/2, z'
'-x+1/2, y+1/2, -z+1/2'
'-x, -y, -z'
'x, -y, z-1/2'
'-x+1/2, -y+1/2, -z'
'x+1/2, -y+1/2, z-1/2'

loop_
_atom_site_label
_atom_site_type_symbol
_atom_site_fract_x
_atom_site_fract_y
_atom_site_fract_z
_atom_site_U_iso_or_equiv
_atom_site_adp_type
_atom_site_occupancy
_atom_site_site_symmetry_order
_atom_site_calc_flag
_atom_site_refinement_flags_posn
_atom_site_refinement_flags_adp
_atom_site_refinement_flags_occupancy
_atom_site_disorder_assembly
_atom_site_disorder_group
Fe1 Fe 0.03321(4) 0.06670(9) 0.03589(5) 0.0403(3) Uani 1 1 d . . . . .
O1 O 0.01750(16) -0.0890(4) 0.0322(2) 0.0432(11) Uani 1 1 d . . . . .
N1 N 0.0505(2) 0.2428(5) 0.0376(3) 0.0428(13) Uani 1 1 d . . . . .
N2 N 0.08429(19) 0.0591(5) -0.0109(2) 0.0405(12) Uani 1 1 d . . . . .
N3 N 0.0900(2) 0.0565(5) 0.1094(3) 0.0460(14) Uani 1 1 d . . . . .
N4 N -0.0061(2) 0.1216(5) 0.0917(2) 0.0434(13) Uani 1 1 d . . . . .
C1 C 0.0610(3) 0.2672(6) -0.0216(3) 0.0452(16) Uani 1 1 d . . . . .
H1A H 0.0788 0.3447 -0.0199 0.054 Uiso 1 1 calc R U . . .
H1B H 0.0296 0.2726 -0.0539 0.054 Uiso 1 1 calc R U . . .
C2 C 0.0926(2) 0.1653(6) -0.0351(3) 0.0430(16) Uani 1 1 d . . . . .
C3 C 0.1260(3) 0.1775(6) -0.0683(3) 0.0510(18) Uani 1 1 d . . . . .
C4 C 0.1532(3) 0.0747(7) -0.0759(4) 0.0541(19) Uani 1 1 d . . . . .
C5 C 0.1455(3) -0.0350(6) -0.0501(4) 0.0505(18) Uani 1 1 d . . . . .
C6 C 0.1105(2) -0.0378(6) -0.0170(3) 0.0423(16) Uani 1 1 d . . . . .
H6A H 0.1051 -0.1108 0.0019 0.051 Uiso 1 1 calc R U . . .
C7 C 0.1349(3) 0.2957(7) -0.0969(4) 0.067(2) Uani 1 1 d . . . . .
H7A H 0.1498 0.3536 -0.0649 0.100 Uiso 1 1 calc R U . . .
H7B H 0.1033 0.3275 -0.1214 0.100 Uiso 1 1 calc R U . . .
H7C H 0.1574 0.2826 -0.1228 0.100 Uiso 1 1 calc R U . . .
O2 O 0.1865(2) 0.0815(5) -0.1097(3) 0.0678(16) Uani 1 1 d . . . . .
C8 C 0.2362(4) 0.1073(12) -0.0766(7) 0.121(5) Uani 1 1 d . . . . .
H8A H 0.2584 0.0965 -0.1031 0.182 Uiso 1 1 calc R U . . .
H8B H 0.2460 0.0525 -0.0419 0.182 Uiso 1 1 calc R U . . .
H8C H 0.2383 0.1906 -0.0620 0.182 Uiso 1 1 calc R U . . .
C9 C 0.1734(3) -0.1473(7) -0.0577(4) 0.059(2) Uani 1 1 d . . . . .
H9A H 0.1635 -0.2133 -0.0349 0.088 Uiso 1 1 calc R U . . .
H9B H 0.2091 -0.1329 -0.0424 0.088 Uiso 1 1 calc R U . . .
H9C H 0.1657 -0.1688 -0.1007 0.088 Uiso 1 1 calc R U . . .
C10 C 0.0953(3) 0.2691(6) 0.0888(3) 0.0491(17) Uani 1 1 d . . . . .
H10A H 0.0867 0.3314 0.1154 0.059 Uiso 1 1 calc R U . . .
H10B H 0.1219 0.3019 0.0721 0.059 Uiso 1 1 calc R U . . .
C11 C 0.1145(3) 0.1582(6) 0.1264(3) 0.0467(17) Uani 1 1 d . . . . .
C12 C 0.1566(3) 0.1610(7) 0.1739(4) 0.0560(19) Uani 1 1 d . . . . .
C13 C 0.1719(3) 0.0521(8) 0.2037(4) 0.061(2) Uani 1 1 d . . . . .
C14 C 0.1462(3) -0.0537(7) 0.1880(3) 0.0560(19) Uani 1 1 d . . . . .
C15 C 0.1047(3) -0.0462(6) 0.1390(3) 0.0485(17) Uani 1 1 d . . . . .
H15A H 0.0860 -0.1171 0.1260 0.058 Uiso 1 1 calc R U . . .
C16 C 0.1863(3) 0.2738(8) 0.1882(4) 0.077(3) Uani 1 1 d . . . . .
H16A H 0.1802 0.3246 0.1519 0.115 Uiso 1 1 calc R U . . .
H16B H 0.2217 0.2536 0.2014 0.115 Uiso 1 1 calc R U . . .
H16C H 0.1766 0.3173 0.2206 0.115 Uiso 1 1 calc R U . . .
O3 O 0.2161(3) 0.0451(7) 0.2480(4) 0.116(3) Uani 1 1 d . . . . .
C17 C 0.2215(5) 0.0979(14) 0.2988(6) 0.122(5) Uani 1 1 d . . . . .
H17A H 0.2546 0.0803 0.3250 0.183 Uiso 1 1 calc R U . . .
H17B H 0.1963 0.0689 0.3182 0.183 Uiso 1 1 calc R U . . .
H17C H 0.2179 0.1850 0.2923 0.183 Uiso 1 1 calc R U . . .
C18 C 0.1607(3) -0.1713(8) 0.2212(4) 0.073(3) Uani 1 1 d . . . . .
H18A H 0.1775 -0.1549 0.2637 0.110 Uiso 1 1 calc R U . . .
H18B H 0.1830 -0.2157 0.2023 0.110 Uiso 1 1 calc R U . . .
H18C H 0.1308 -0.2194 0.2190 0.110 Uiso 1 1 calc R U . . .
C19 C 0.0052(3) 0.3086(6) 0.0445(3) 0.0481(17) Uani 1 1 d . . . . .
H19A H -0.0195 0.3151 0.0047 0.058 Uiso 1 1 calc R U . . .
H19B H 0.0143 0.3909 0.0601 0.058 Uiso 1 1 calc R U . . .
C20 C -0.0166(3) 0.2392(6) 0.0884(3) 0.0471(17) Uani 1 1 d . . . . .
C21 C -0.0466(3) 0.2941(7) 0.1225(3) 0.0511(18) Uani 1 1 d . . . . .
C22 C -0.0625(3) 0.2198(7) 0.1625(3) 0.0530(19) Uani 1 1 d . . . . .
C23 C -0.0506(3) 0.0972(7) 0.1678(3) 0.0485(18) Uani 1 1 d . . . . .
C24 C -0.0225(3) 0.0528(7) 0.1311(3) 0.0489(17) Uani 1 1 d . . . . .
H24A H -0.0142 -0.0303 0.1338 0.059 Uiso 1 1 calc R U . . .
C25 C -0.0604(3) 0.4243(7) 0.1144(4) 0.061(2) Uani 1 1 d . . . . .
H25A H -0.0832 0.4443 0.1390 0.092 Uiso 1 1 calc R U . . .
H25B H -0.0766 0.4401 0.0716 0.092 Uiso 1 1 calc R U . . .
H25C H -0.0304 0.4737 0.1272 0.092 Uiso 1 1 calc R U . . .
O4 O -0.09352(19) 0.2661(5) 0.1945(2) 0.0617(14) Uani 1 1 d . . . . .
C26 C -0.0682(3) 0.3199(9) 0.2517(4) 0.076(3) Uani 1 1 d . . . . .
H26A H -0.0920 0.3647 0.2680 0.114 Uiso 1 1 calc R U . . .
H26B H -0.0425 0.3750 0.2455 0.114 Uiso 1 1 calc R U . . .
H26C H -0.0528 0.2566 0.2803 0.114 Uiso 1 1 calc R U . . .
C27 C -0.0701(3) 0.0162(8) 0.2100(4) 0.059(2) Uani 1 1 d . . . . .
H27A H -0.0621 -0.0678 0.2035 0.088 Uiso 1 1 calc R U . . .
H27B H -0.1062 0.0255 0.2016 0.088 Uiso 1 1 calc R U . . .
H27C H -0.0546 0.0388 0.2522 0.088 Uiso 1 1 calc R U . . .
Cl1 Cl 0.15333(8) 0.60578(19) 0.06256(10) 0.0582(6) Uani 0.907(4) 1 d D . P A 1
O5 O 0.19730(19) 0.6745(6) 0.0694(3) 0.115(3) Uani 0.907(4) 1 d D . P A 1
O6 O 0.1516(2) 0.5134(6) 0.0191(3) 0.107(3) Uani 0.907(4) 1 d D . P A 1
O7 O 0.1539(2) 0.5522(5) 0.1191(2) 0.078(2) Uani 0.907(4) 1 d D . P A 1
O8 O 0.11140(19) 0.6813(5) 0.0434(3) 0.088(2) Uani 0.907(4) 1 d D . P A 1
Cl1' Cl 0.1236(7) 0.5849(17) 0.0739(9) 0.0582(6) Uani 0.093(4) 1 d D . P A 2
O5' O 0.0729(9) 0.568(4) 0.044(2) 0.115(3) Uani 0.093(4) 1 d D . P A 2
O6' O 0.1533(18) 0.518(5) 0.044(2) 0.107(3) Uani 0.093(4) 1 d D . P A 2
O7' O 0.1325(19) 0.544(5) 0.1347(12) 0.078(2) Uani 0.093(4) 1 d D . P A 2
O8' O 0.1359(18) 0.709(2) 0.074(3) 0.088(2) Uani 0.093(4) 1 d D . P A 2
Cl2 Cl 0.0000 0.6920(3) 0.2500 0.0803(10) Uani 0.919(15) 2 d DS T P B 1
O9 O 0.04248(14) 0.6186(5) 0.2564(5) 0.187(6) Uani 0.919(15) 1 d D . P B 1
O10 O 0.0056(4) 0.7652(5) 0.30223(17) 0.128(4) Uani 0.919(15) 1 d D . P B 1
Cl2' Cl 0.0000 0.6922(9) 0.2500 0.0803(10) Uani 0.081(15) 2 d DS T P B 2
O9' O 0.0307(17) 0.6186(13) 0.2951(15) 0.187(6) Uani 0.081(15) 1 d D . P B 2
O10' O -0.0299(17) 0.7659(12) 0.277(3) 0.128(4) Uani 0.081(15) 1 d D . P B 2
O11 O 0.0507(4) 0.5538(9) 0.1297(5) 0.173(5) Uani 1 1 d . . . . .
H11A H 0.0789 0.5711 0.1314 0.208 Uiso 1 1 d R U . . .
H11B H 0.0489 0.5721 0.1646 0.208 Uiso 1 1 d R U . . .
N5 N 0.288(8) 0.374(9) -0.075(11) 0.092(8) Uani 0.314(16) 1 d D . P C 1
C28 C 0.2699(17) 0.463(4) -0.094(3) 0.077(6) Uani 0.314(16) 1 d D . P C 1
C29 C 0.2501(12) 0.575(3) -0.1122(19) 0.096(5) Uani 0.314(16) 1 d D . P C 1
H29A H 0.2655 0.6091 -0.1429 0.115 Uiso 0.314(16) 1 calc R U P C 1
H29B H 0.2555 0.6307 -0.0774 0.115 Uiso 0.314(16) 1 calc R U P C 1
C30 C 0.1928(13) 0.552(4) -0.140(2) 0.144(9) Uani 0.314(16) 1 d D . P C 1
H30A H 0.1792 0.5269 -0.1062 0.173 Uiso 0.314(16) 1 calc R U P C 1
H30B H 0.1779 0.6310 -0.1541 0.173 Uiso 0.314(16) 1 calc R U P C 1
C31 C 0.171(2) 0.462(7) -0.193(3) 0.120(8) Uani 0.314(16) 1 d D . P C 1
H31A H 0.1645 0.5050 -0.2316 0.144 Uiso 0.314(16) 1 calc R U P C 1
H31B H 0.1408 0.4267 -0.1874 0.144 Uiso 0.314(16) 1 calc R U P C 1
H31C H 0.1957 0.3982 -0.1924 0.144 Uiso 0.314(16) 1 calc R U P C 1
N5' N 0.286(4) 0.391(4) -0.070(5) 0.092(8) Uani 0.686(16) 1 d D . P C 2
C28' C 0.2595(8) 0.4690(19) -0.0809(9) 0.077(6) Uani 0.686(16) 1 d D . P C 2
C29' C 0.2294(6) 0.5696(17) -0.0920(8) 0.096(5) Uani 0.686(16) 1 d D . P C 2
H29C H 0.2483 0.6427 -0.0752 0.115 Uiso 0.686(16) 1 calc R U P C 2
H29D H 0.2012 0.5606 -0.0736 0.115 Uiso 0.686(16) 1 calc R U P C 2
C30' C 0.2103(9) 0.5778(16) -0.1635(9) 0.144(9) Uani 0.686(16) 1 d D . P C 2
H30C H 0.1889 0.6501 -0.1724 0.173 Uiso 0.686(16) 1 calc R U P C 2
H30D H 0.2398 0.5950 -0.1785 0.173 Uiso 0.686(16) 1 calc R U P C 2
C31' C 0.1816(11) 0.475(3) -0.2039(11) 0.120(8) Uani 0.686(16) 1 d D . P C 2
H31D H 0.1936 0.4670 -0.2403 0.144 Uiso 0.686(16) 1 calc R U P C 2
H31E H 0.1461 0.4940 -0.2157 0.144 Uiso 0.686(16) 1 calc R U P C 2
H31F H 0.1869 0.3992 -0.1812 0.144 Uiso 0.686(16) 1 calc R U P C 2

loop_
_atom_site_aniso_label
_atom_site_aniso_U_11
_atom_site_aniso_U_22
_atom_site_aniso_U_33
_atom_site_aniso_U_23
_atom_site_aniso_U_13
_atom_site_aniso_U_12
Fe1 0.0439(6) 0.0253(6) 0.0486(6) 0.0017(5) 0.0066(4) 0.0028(5)
O1 0.043(2) 0.030(3) 0.056(3) 0.003(2) 0.011(2) 0.0009(19)
N1 0.048(3) 0.029(3) 0.051(3) 0.001(3) 0.012(3) 0.001(2)
N2 0.044(3) 0.027(3) 0.048(3) 0.003(3) 0.009(2) 0.005(2)
N3 0.051(3) 0.035(3) 0.049(3) 0.000(3) 0.008(3) 0.005(3)
N4 0.052(3) 0.028(3) 0.047(3) 0.002(2) 0.007(3) 0.002(3)
C1 0.051(4) 0.028(4) 0.055(4) 0.005(3) 0.009(3) 0.000(3)
C2 0.049(4) 0.030(4) 0.049(4) -0.002(3) 0.011(3) -0.001(3)
C3 0.060(4) 0.031(4) 0.063(5) 0.007(3) 0.019(4) 0.007(3)
C4 0.059(4) 0.043(5) 0.064(5) -0.001(4) 0.023(4) 0.005(4)
C5 0.054(4) 0.028(4) 0.068(5) 0.001(3) 0.015(4) 0.006(3)
C6 0.041(3) 0.028(4) 0.052(4) 0.002(3) 0.002(3) 0.002(3)
C7 0.079(6) 0.046(5) 0.089(6) 0.015(4) 0.047(5) 0.009(4)
O2 0.070(4) 0.053(4) 0.091(4) 0.008(3) 0.040(3) 0.010(3)
C8 0.084(8) 0.128(11) 0.175(13) 0.006(9) 0.074(9) -0.019(7)
C9 0.061(5) 0.040(5) 0.078(5) 0.001(4) 0.024(4) 0.005(4)
C10 0.050(4) 0.036(4) 0.056(4) -0.001(3) 0.005(3) -0.006(3)
C11 0.048(4) 0.037(4) 0.054(4) -0.006(3) 0.010(3) 0.000(3)
C12 0.058(4) 0.046(5) 0.060(5) -0.003(4) 0.008(4) -0.002(4)
C13 0.054(4) 0.055(5) 0.067(5) 0.005(4) 0.000(4) -0.004(4)
C14 0.060(4) 0.051(5) 0.053(4) 0.011(4) 0.008(3) 0.011(4)
C15 0.049(4) 0.038(4) 0.053(4) 0.002(3) 0.003(3) 0.001(3)
C16 0.078(6) 0.046(5) 0.088(7) 0.003(5) -0.012(5) -0.005(4)
O3 0.127(6) 0.076(5) 0.101(6) 0.013(4) -0.052(5) -0.008(4)
C17 0.112(10) 0.142(13) 0.104(10) 0.035(9) 0.012(8) -0.011(9)
C18 0.078(6) 0.045(5) 0.081(6) 0.014(4) -0.009(5) 0.013(4)
C19 0.048(4) 0.032(4) 0.063(4) 0.005(3) 0.013(3) 0.006(3)
C20 0.055(4) 0.033(4) 0.050(4) -0.005(3) 0.007(3) 0.002(3)
C21 0.051(4) 0.042(4) 0.058(4) 0.005(4) 0.010(3) 0.005(3)
C22 0.047(4) 0.056(5) 0.055(4) -0.004(4) 0.011(3) 0.005(3)
C23 0.047(4) 0.045(5) 0.050(4) 0.009(3) 0.005(3) 0.000(3)
C24 0.051(4) 0.043(4) 0.050(4) 0.004(3) 0.007(3) -0.002(3)
C25 0.081(6) 0.045(5) 0.061(5) -0.002(4) 0.023(4) 0.019(4)
O4 0.066(3) 0.063(4) 0.059(3) 0.004(3) 0.022(3) 0.009(3)
C26 0.082(6) 0.091(8) 0.058(5) -0.008(5) 0.023(5) 0.011(5)
C27 0.060(5) 0.058(5) 0.056(4) 0.012(4) 0.012(4) 0.009(4)
Cl1 0.0568(13) 0.0459(12) 0.0681(13) 0.0078(10) 0.0096(10) 0.0043(9)
O5 0.068(5) 0.107(7) 0.150(8) 0.051(6) -0.008(5) -0.037(4)
O6 0.091(5) 0.134(7) 0.080(6) -0.042(5) -0.007(5) 0.020(5)
O7 0.075(5) 0.081(5) 0.076(4) 0.030(4) 0.017(4) -0.005(4)
O8 0.069(4) 0.053(4) 0.127(7) 0.023(4) 0.000(4) 0.017(3)
Cl1' 0.0568(13) 0.0459(12) 0.0681(13) 0.0078(10) 0.0096(10) 0.0043(9)
O5' 0.068(5) 0.107(7) 0.150(8) 0.051(6) -0.008(5) -0.037(4)
O6' 0.091(5) 0.134(7) 0.080(6) -0.042(5) -0.007(5) 0.020(5)
O7' 0.075(5) 0.081(5) 0.076(4) 0.030(4) 0.017(4) -0.005(4)
O8' 0.069(4) 0.053(4) 0.127(7) 0.023(4) 0.000(4) 0.017(3)
Cl2 0.103(2) 0.0416(17) 0.088(2) 0.000 0.0097(19) 0.000
O9 0.203(11) 0.226(13) 0.135(10) 0.027(9) 0.051(9) 0.149(10)
O10 0.207(12) 0.078(6) 0.101(6) -0.044(5) 0.042(7) -0.031(6)
Cl2' 0.103(2) 0.0416(17) 0.088(2) 0.000 0.0097(19) 0.000
O9' 0.203(11) 0.226(13) 0.135(10) 0.027(9) 0.051(9) 0.149(10)
O10' 0.207(12) 0.078(6) 0.101(6) -0.044(5) 0.042(7) -0.031(6)
O11 0.163(9) 0.171(10) 0.229(12) -0.117(9) 0.127(9) -0.091(8)
N5 0.096(9) 0.092(14) 0.095(16) -0.021(16) 0.037(11) -0.019(13)
C28 0.084(12) 0.067(9) 0.089(13) -0.020(8) 0.036(9) -0.007(7)
C29 0.088(12) 0.103(12) 0.109(12) -0.019(10) 0.048(9) -0.043(10)
C30 0.21(3) 0.055(12) 0.21(2) 0.017(13) 0.14(2) -0.002(12)
C31 0.15(2) 0.077(12) 0.158(17) 0.015(13) 0.084(14) -0.016(11)
N5' 0.096(9) 0.092(14) 0.095(16) -0.021(16) 0.037(11) -0.019(13)
C28' 0.084(12) 0.067(9) 0.089(13) -0.020(8) 0.036(9) -0.007(7)
C29' 0.088(12) 0.103(12) 0.109(12) -0.019(10) 0.048(9) -0.043(10)
C30' 0.21(3) 0.055(12) 0.21(2) 0.017(13) 0.14(2) -0.002(12)
C31' 0.15(2) 0.077(12) 0.158(17) 0.015(13) 0.084(14) -0.016(11)

loop_
_atom_type_symbol
_atom_type_description
_atom_type_scat_dispersion_real
_atom_type_scat_dispersion_imag
_atom_type_scat_source
C C 0.0181 0.0091 'International Tables Vol C Tables 4.2.6.8 and 6.1.1.4'
H H 0.0000 0.0000 'International Tables Vol C Tables 4.2.6.8 and 6.1.1.4'
N N 0.0311 0.0180 'International Tables Vol C Tables 4.2.6.8 and 6.1.1.4'
O O 0.0492 0.0322 'International Tables Vol C Tables 4.2.6.8 and 6.1.1.4'
Cl Cl 0.3639 0.7018 'International Tables Vol C Tables 4.2.6.8 and 6.1.1.4'
Fe Fe -1.1336 3.1974 'International Tables Vol C Tables 4.2.6.8 and 6.1.1.4'

loop_
_geom_angle_atom_site_label_1
_geom_angle_atom_site_label_2
_geom_angle_atom_site_label_3
_geom_angle
_geom_angle_site_symmetry_1
_geom_angle_site_symmetry_3
_geom_angle_publ_flag
O1 Fe1 O1 88.0(2) . 5 ?
O1 Fe1 N4 99.1(2) . . ?
O1 Fe1 N4 94.0(2) 5 . ?
O1 Fe1 N3 96.7(2) . . ?
O1 Fe1 N3 175.3(2) 5 . ?
N4 Fe1 N3 85.9(2) . . ?
O1 Fe1 N2 97.8(2) . . ?
O1 Fe1 N2 93.0(2) 5 . ?
N4 Fe1 N2 162.0(2) . . ?
N3 Fe1 N2 85.8(2) . . ?
O1 Fe1 N1 178.5(2) . . ?
O1 Fe1 N1 90.8(2) 5 . ?
N4 Fe1 N1 81.9(2) . . ?
N3 Fe1 N1 84.5(2) . . ?
N2 Fe1 N1 81.4(2) . . ?
O1 Fe1 Fe1 44.71(15) . 5 ?
O1 Fe1 Fe1 43.27(14) 5 5 ?
N4 Fe1 Fe1 99.03(17) . 5 ?
N3 Fe1 Fe1 141.39(18) . 5 ?
N2 Fe1 Fe1 97.47(17) . 5 ?
N1 Fe1 Fe1 134.05(17) . 5 ?
Fe1 O1 Fe1 92.0(2) . 5 ?
C1 N1 C10 110.6(5) . . ?
C1 N1 C19 112.2(5) . . ?
C10 N1 C19 112.1(6) . . ?
C1 N1 Fe1 105.3(4) . . ?
C10 N1 Fe1 110.5(4) . . ?
C19 N1 Fe1 105.7(4) . . ?
C6 N2 C2 120.6(6) . . ?
C6 N2 Fe1 125.5(5) . . ?
C2 N2 Fe1 113.9(4) . . ?
C11 N3 C15 120.7(6) . . ?
C11 N3 Fe1 115.9(5) . . ?
C15 N3 Fe1 123.3(5) . . ?
C20 N4 C24 118.9(6) . . ?
C20 N4 Fe1 114.5(5) . . ?
C24 N4 Fe1 126.6(5) . . ?
N1 C1 C2 108.2(5) . . ?
N2 C2 C3 122.2(6) . . ?
N2 C2 C1 113.6(6) . . ?
C3 C2 C1 124.2(6) . . ?
C2 C3 C4 117.4(7) . . ?
C2 C3 C7 122.8(6) . . ?
C4 C3 C7 119.8(7) . . ?
O2 C4 C5 119.5(7) . . ?
O2 C4 C3 119.7(7) . . ?
C5 C4 C3 120.7(7) . . ?
C6 C5 C4 117.3(6) . . ?
C6 C5 C9 120.4(7) . . ?
C4 C5 C9 122.3(7) . . ?
N2 C6 C5 121.7(6) . . ?
C4 O2 C8 115.2(8) . . ?
N1 C10 C11 112.5(6) . . ?
N3 C11 C12 121.4(7) . . ?
N3 C11 C10 116.5(6) . . ?
C12 C11 C10 122.1(7) . . ?
C11 C12 C13 117.0(7) . . ?
C11 C12 C16 120.3(7) . . ?
C13 C12 C16 122.5(7) . . ?
C14 C13 O3 116.7(7) . . ?
C14 C13 C12 122.6(7) . . ?
O3 C13 C12 120.5(7) . . ?
C13 C14 C15 115.4(7) . . ?
C13 C14 C18 123.7(7) . . ?
C15 C14 C18 121.0(7) . . ?
N3 C15 C14 122.9(7) . . ?
C17 O3 C13 120.9(11) . . ?
N1 C19 C20 108.5(6) . . ?
N4 C20 C21 122.7(7) . . ?
N4 C20 C19 114.5(6) . . ?
C21 C20 C19 122.8(6) . . ?
C22 C21 C20 116.2(7) . . ?
C22 C21 C25 122.7(7) . . ?
C20 C21 C25 121.1(7) . . ?
O4 C22 C21 118.9(7) . . ?
O4 C22 C23 119.3(7) . . ?
C21 C22 C23 121.6(7) . . ?
C24 C23 C22 117.2(7) . . ?
C24 C23 C27 121.9(7) . . ?
C22 C23 C27 120.8(7) . . ?
N4 C24 C23 123.2(7) . . ?
C22 O4 C26 114.1(6) . . ?
O8 Cl1 O7 110.0(3) . . ?
O8 Cl1 O5 109.7(3) . . ?
O7 Cl1 O5 108.7(3) . . ?
O8 Cl1 O6 109.7(3) . . ?
O7 Cl1 O6 108.9(3) . . ?
O5 Cl1 O6 109.7(3) . . ?
O5' Cl1' O8' 109.6(4) . . ?
O5' Cl1' O7' 109.5(4) . . ?
O8' Cl1' O7' 109.5(4) . . ?
O5' Cl1' O6' 109.4(4) . . ?
O8' Cl1' O6' 109.5(4) . . ?
O7' Cl1' O6' 109.3(4) . . ?
O9 Cl2 O9 109.6(5) 2 . ?
O9 Cl2 O10 108.8(2) 2 . ?
O9 Cl2 O10 109.8(3) . . ?
O9 Cl2 O10 109.8(3) 2 2 ?
O9 Cl2 O10 108.8(2) . 2 ?
O10 Cl2 O10 110.1(4) . 2 ?
O9' Cl2' O9' 109.5(7) 2 . ?
O9' Cl2' O10' 109.4(3) 2 2 ?
O9' Cl2' O10' 109.5(2) . 2 ?
O9' Cl2' O10' 109.5(2) 2 . ?
O9' Cl2' O10' 109.4(3) . . ?
O10' Cl2' O10' 109.5(7) 2 . ?
N5 C28 C29 175(10) . . ?
C28 C29 C30 105.1(15) . . ?
C31 C30 C29 124.1(17) . . ?
N5' C28' C29' 176(5) . . ?
C28' C29' C30' 105.1(14) . . ?
C31' C30' C29' 123.6(15) . . ?

loop_
_geom_bond_atom_site_label_1
_geom_bond_atom_site_label_2
_geom_bond_distance
_geom_bond_site_symmetry_2
_geom_bond_publ_flag
Fe1 O1 1.781(4) . ?
Fe1 O1 1.827(5) 5 ?
Fe1 N4 1.983(6) . ?
Fe1 N3 1.989(6) . ?
Fe1 N2 1.996(5) . ?
Fe1 N1 2.012(6) . ?
Fe1 Fe1 2.596(2) 5 ?
O1 Fe1 1.827(5) 5 ?
N1 C1 1.481(9) . ?
N1 C10 1.503(8) . ?
N1 C19 1.504(8) . ?
N2 C6 1.328(8) . ?
N2 C2 1.348(8) . ?
N3 C11 1.327(9) . ?
N3 C15 1.335(9) . ?
N4 C20 1.337(9) . ?
N4 C24 1.349(9) . ?
C1 C2 1.515(9) . ?
C2 C3 1.357(10) . ?
C3 C4 1.406(10) . ?
C3 C7 1.515(10) . ?
C4 O2 1.357(9) . ?
C4 C5 1.395(10) . ?
C5 C6 1.384(10) . ?
C5 C9 1.504(10) . ?
O2 C8 1.427(13) . ?
C10 C11 1.517(10) . ?
C11 C12 1.376(10) . ?
C12 C13 1.399(11) . ?
C12 C16 1.491(11) . ?
C13 C14 1.376(11) . ?
C13 O3 1.379(10) . ?
C14 C15 1.387(10) . ?
C14 C18 1.511(10) . ?
O3 C17 1.274(14) . ?
C19 C20 1.513(10) . ?
C20 C21 1.422(10) . ?
C21 C22 1.388(11) . ?
C21 C25 1.495(10) . ?
C22 O4 1.369(8) . ?
C22 C23 1.400(11) . ?
C23 C24 1.378(10) . ?
C23 C27 1.521(10) . ?
O4 C26 1.444(9) . ?
Cl1 O8 1.414(4) . ?
Cl1 O7 1.419(4) . ?
Cl1 O5 1.419(4) . ?
Cl1 O6 1.420(5) . ?
Cl1' O5' 1.416(5) . ?
Cl1' O8' 1.417(5) . ?
Cl1' O7' 1.418(5) . ?
Cl1' O6' 1.418(5) . ?
Cl2 O9 1.416(4) 2 ?
Cl2 O9 1.416(4) . ?
Cl2 O10 1.418(4) . ?
Cl2 O10 1.418(4) 2 ?
Cl2' O9' 1.417(6) 2 ?
Cl2' O9' 1.417(6) . ?
Cl2' O10' 1.417(6) 2 ?
Cl2' O10' 1.417(6) . ?
N5 C28 1.13(3) . ?
C28 C29 1.382(19) . ?
C29 C30 1.58(2) . ?
C30 C31 1.551(7) . ?
N5' C28' 1.13(3) . ?
C28' C29' 1.382(19) . ?
C29' C30' 1.58(2) . ?
C30' C31' 1.553(7) . ?

loop_
_geom_hbond_atom_site_label_D
_geom_hbond_atom_site_label_H
_geom_hbond_atom_site_label_A
_geom_hbond_distance_DH
_geom_hbond_distance_HA
_geom_hbond_distance_DA
_geom_hbond_angle_DHA
_geom_hbond_site_symmetry_A
O11 H11A O7 0.80 2.20 2.956(11) 158.3 .
O11 H11B O9 0.84 2.21 3.047(14) 178.7 .

loop_
_geom_torsion_atom_site_label_1
_geom_torsion_atom_site_label_2
_geom_torsion_atom_site_label_3
_geom_torsion_atom_site_label_4
_geom_torsion
_geom_torsion_site_symmetry_1
_geom_torsion_site_symmetry_2
_geom_torsion_site_symmetry_3
_geom_torsion_site_symmetry_4
_geom_torsion_publ_flag
O1 Fe1 O1 Fe1 0.000(1) 5 . . 5 ?
N4 Fe1 O1 Fe1 93.7(2) . . . 5 ?
N3 Fe1 O1 Fe1 -179.4(2) . . . 5 ?
N2 Fe1 O1 Fe1 -92.8(2) . . . 5 ?
C10 N1 C1 C2 75.9(7) . . . . ?
C19 N1 C1 C2 -158.1(6) . . . . ?
Fe1 N1 C1 C2 -43.6(6) . . . . ?
C6 N2 C2 C3 2.7(10) . . . . ?
Fe1 N2 C2 C3 179.9(6) . . . . ?
C6 N2 C2 C1 -177.5(6) . . . . ?
Fe1 N2 C2 C1 -0.3(7) . . . . ?
N1 C1 C2 N2 29.9(8) . . . . ?
N1 C1 C2 C3 -150.4(7) . . . . ?
N2 C2 C3 C4 -1.4(11) . . . . ?
C1 C2 C3 C4 178.8(7) . . . . ?
N2 C2 C3 C7 178.6(7) . . . . ?
C1 C2 C3 C7 -1.1(12) . . . . ?
C2 C3 C4 O2 178.7(7) . . . . ?
C7 C3 C4 O2 -1.3(12) . . . . ?
C2 C3 C4 C5 0.2(12) . . . . ?
C7 C3 C4 C5 -179.8(8) . . . . ?
O2 C4 C5 C6 -178.8(7) . . . . ?
C3 C4 C5 C6 -0.3(12) . . . . ?
O2 C4 C5 C9 0.9(12) . . . . ?
C3 C4 C5 C9 179.4(7) . . . . ?
C2 N2 C6 C5 -2.8(10) . . . . ?
Fe1 N2 C6 C5 -179.7(5) . . . . ?
C4 C5 C6 N2 1.6(11) . . . . ?
C9 C5 C6 N2 -178.1(7) . . . . ?
C5 C4 O2 C8 -88.4(10) . . . . ?
C3 C4 O2 C8 93.1(10) . . . . ?
C1 N1 C10 C11 -118.0(6) . . . . ?
C19 N1 C10 C11 115.9(7) . . . . ?
Fe1 N1 C10 C11 -1.7(7) . . . . ?
C15 N3 C11 C12 1.9(11) . . . . ?
Fe1 N3 C11 C12 -175.2(6) . . . . ?
C15 N3 C11 C10 178.7(6) . . . . ?
Fe1 N3 C11 C10 1.6(8) . . . . ?
N1 C10 C11 N3 0.1(9) . . . . ?
N1 C10 C11 C12 176.9(6) . . . . ?
N3 C11 C12 C13 -0.8(11) . . . . ?
C10 C11 C12 C13 -177.4(7) . . . . ?
N3 C11 C12 C16 173.9(8) . . . . ?
C10 C11 C12 C16 -2.7(12) . . . . ?
C11 C12 C13 C14 -1.3(13) . . . . ?
C16 C12 C13 C14 -175.9(9) . . . . ?
C11 C12 C13 O3 174.1(8) . . . . ?
C16 C12 C13 O3 -0.5(14) . . . . ?
O3 C13 C14 C15 -173.4(8) . . . . ?
C12 C13 C14 C15 2.1(13) . . . . ?
O3 C13 C14 C18 7.2(14) . . . . ?
C12 C13 C14 C18 -177.3(8) . . . . ?
C11 N3 C15 C14 -1.0(11) . . . . ?
Fe1 N3 C15 C14 175.9(6) . . . . ?
C13 C14 C15 N3 -1.0(12) . . . . ?
C18 C14 C15 N3 178.4(7) . . . . ?
C14 C13 O3 C17 -115.4(12) . . . . ?
C12 C13 O3 C17 68.9(14) . . . . ?
C1 N1 C19 C20 153.9(6) . . . . ?
C10 N1 C19 C20 -80.9(7) . . . . ?
Fe1 N1 C19 C20 39.6(6) . . . . ?
C24 N4 C20 C21 -3.5(10) . . . . ?
Fe1 N4 C20 C21 176.6(5) . . . . ?
C24 N4 C20 C19 177.7(6) . . . . ?
Fe1 N4 C20 C19 -2.2(8) . . . . ?
N1 C19 C20 N4 -25.6(8) . . . . ?
N1 C19 C20 C21 155.6(6) . . . . ?
N4 C20 C21 C22 3.5(11) . . . . ?
C19 C20 C21 C22 -177.7(7) . . . . ?
N4 C20 C21 C25 -175.8(7) . . . . ?
C19 C20 C21 C25 3.0(11) . . . . ?
C20 C21 C22 O4 -176.8(6) . . . . ?
C25 C21 C22 O4 2.4(11) . . . . ?
C20 C21 C22 C23 -1.5(11) . . . . ?
C25 C21 C22 C23 177.7(7) . . . . ?
O4 C22 C23 C24 175.0(6) . . . . ?
C21 C22 C23 C24 -0.3(11) . . . . ?
O4 C22 C23 C27 -2.2(11) . . . . ?
C21 C22 C23 C27 -177.5(7) . . . . ?
C20 N4 C24 C23 1.4(10) . . . . ?
Fe1 N4 C24 C23 -178.7(5) . . . . ?
C22 C23 C24 N4 0.5(10) . . . . ?
C27 C23 C24 N4 177.6(7) . . . . ?
C21 C22 O4 C26 -89.1(9) . . . . ?
C23 C22 O4 C26 95.5(9) . . . . ?
C28 C29 C30 C31 -56(7) . . . . ?
C28' C29' C30' C31' 57(3) . . . . ?
